data_7020370
loop_
_publ_author_name
'Stefankiewicz, Artur R.'
'Rogez, Guillaume'
'Harrowfield, Jack'
'Sobolev, Alexandre N.'
'Madalan, Augustin'
'Huuskonen, Juhani'
'Rissanen, Kari'
'Lehn, Jean-Marie'

_publ_section_title
;
 Self-ordering of metallogrid complexes via directed hydrogen-bonding.
;
_journal_issue 45
_journal_name_full 'Dalton transactions (Cambridge, England : 2003)'
_journal_page_first 13848
_journal_page_last 13855
_journal_paper_doi 10.1039/c2dt31384g
_journal_volume 41
_journal_year 2012
_chemical_formula_moiety 'C22 H24 N10, H2 O'
_chemical_formula_sum 'C22 H26 N10 O'
_chemical_formula_weight 446.53
_space_group_IT_number 14
_symmetry_cell_setting monoclinic
_symmetry_space_group_name_Hall '-P 2ybc'
_symmetry_space_group_name_H-M 'P 1 21/c 1'
_atom_sites_solution_hydrogens geom
_atom_sites_solution_primary direct
_atom_sites_solution_secondary difmap
_audit_creation_method SHELXL-97
_cell_angle_alpha 90.00
_cell_angle_beta 101.884(3)
_cell_angle_gamma 90.00
_cell_formula_units_Z 4
_cell_length_a 11.0604(3)
_cell_length_b 20.2397(11)
_cell_length_c 10.3186(5)
_cell_measurement_reflns_used 11577
_cell_measurement_temperature 173(2)
_cell_measurement_theta_max 27.485
_cell_measurement_theta_min 0.998
_cell_volume 2260.40(18)
_computing_cell_refinement 'Denzo (Nonius B.V., 1998)'
_computing_data_collection 'Collect (Nonius B.V., 1998)'
_computing_data_reduction 'Denzo (Nonius B.V., 1998)'
_computing_molecular_graphics 'PLATON 98 (Spek, 1998)'
_computing_publication_material 'SHELXL-97 (Sheldrick, 1997)'
_computing_structure_refinement 'SHELXL-97 (Sheldrick, 1997)'
_computing_structure_solution 'SHELXS-97 (Sheldrick, 1997)'
_diffrn_ambient_temperature 173(2)
_diffrn_measured_fraction_theta_full 0.997
_diffrn_measured_fraction_theta_max 0.997
_diffrn_measurement_device_type KappaCCD
_diffrn_measurement_method 'phi and omega scans'
_diffrn_radiation_monochromator graphite
_diffrn_radiation_source 'fine-focus sealed tube'
_diffrn_radiation_type MoK\a
_diffrn_radiation_wavelength 0.71073
_diffrn_reflns_av_R_equivalents 0.0599
_diffrn_reflns_av_sigmaI/netI 0.0705
_diffrn_reflns_limit_h_max 14
_diffrn_reflns_limit_h_min -14
_diffrn_reflns_limit_k_max 26
_diffrn_reflns_limit_k_min -23
_diffrn_reflns_limit_l_max 13
_diffrn_reflns_limit_l_min -12
_diffrn_reflns_number 16336
_diffrn_reflns_theta_full 27.49
_diffrn_reflns_theta_max 27.49
_diffrn_reflns_theta_min 1.88
_exptl_absorpt_coefficient_mu 0.088
_exptl_absorpt_correction_type none
_exptl_crystal_colour pink
_exptl_crystal_density_diffrn 1.312
_exptl_crystal_density_method 'not measured'
_exptl_crystal_description block
_exptl_crystal_F_000 944
_exptl_crystal_size_max 0.50
_exptl_crystal_size_mid 0.45
_exptl_crystal_size_min 0.40
_refine_diff_density_max 0.342
_refine_diff_density_min -0.362
_refine_diff_density_rms 0.071
_refine_ls_extinction_method none
_refine_ls_goodness_of_fit_ref 1.014
_refine_ls_hydrogen_treatment constr
_refine_ls_matrix_type full
_refine_ls_number_parameters 300
_refine_ls_number_reflns 5178
_refine_ls_number_restraints 0
_refine_ls_restrained_S_all 1.014
_refine_ls_R_factor_all 0.1196
_refine_ls_R_factor_gt 0.0610
_refine_ls_shift/su_max 0.000
_refine_ls_shift/su_mean 0.000
_refine_ls_structure_factor_coef Fsqd
_refine_ls_weighting_details 'calc w=1/[\s^2^(Fo^2^)+(0.1138P)^2^+0.0000P] where P=(Fo^2^+2Fc^2^)/3'
_refine_ls_weighting_scheme calc
_refine_ls_wR_factor_gt 0.1607
_refine_ls_wR_factor_ref 0.1966
_reflns_number_gt 2971
_reflns_number_total 5178
_reflns_threshold_expression I>2sigma(I)
_cod_data_source_file c2dt31384g.txt
_cod_data_source_block artur15
_cod_depositor_comments
;
The following automatic conversions were performed:

'_symmetry_cell_setting' value 'Monoclinic' changed to 'monoclinic'
according to /home/saulius/struct/CIF-dictionaries/cif_core.dic
dictionary named 'cif_core.dic' version 2.4.2 from 2011-04-26.

Automatic conversion script
Id: cif_fix_values 1891 2012-01-12 08:04:46Z andrius 
;
_cod_original_sg_symbol_H-M 'P 21/c'
_cod_database_code 7020370

loop_
_symmetry_equiv_pos_as_xyz
'x, y, z'
'-x, y+1/2, -z+1/2'
'-x, -y, -z'
'x, -y-1/2, z-1/2'

loop_
_atom_site_label
_atom_site_type_symbol
_atom_site_fract_x
_atom_site_fract_y
_atom_site_fract_z
_atom_site_U_iso_or_equiv
_atom_site_adp_type
_atom_site_occupancy
_atom_site_symmetry_multiplicity
_atom_site_calc_flag
_atom_site_refinement_flags
C1 C -0.16252(19) -0.06865(13) -0.5396(2) 0.0420(6) Uani 1 1 d .
H1 H -0.1018 -0.0675 -0.5927 0.050 Uiso 1 1 calc R
C2 C -0.1805(2) -0.12565(13) -0.4727(2) 0.0414(6) Uani 1 1 d .
H2 H -0.1322 -0.1638 -0.4800 0.050 Uiso 1 1 calc R
C3 C -0.26866(18) -0.12755(12) -0.3946(2) 0.0351(5) Uani 1 1 d .
H3 H -0.2814 -0.1671 -0.3498 0.042 Uiso 1 1 calc R
C4 C -0.33850(18) -0.07159(11) -0.3817(2) 0.0300(5) Uani 1 1 d .
C5 C -0.32025(19) -0.01450(12) -0.4504(2) 0.0360(5) Uani 1 1 d .
H5 H -0.3679 0.0239 -0.4430 0.043 Uiso 1 1 calc R
C6 C -0.2327(2) -0.01332(13) -0.5295(2) 0.0415(6) Uani 1 1 d .
H6 H -0.2212 0.0257 -0.5768 0.050 Uiso 1 1 calc R
C7 C -0.43035(17) -0.07212(11) -0.29320(19) 0.0286(5) Uani 1 1 d .
C8 C -0.54236(17) -0.12897(10) -0.16915(19) 0.0278(5) Uani 1 1 d .
C9 C -0.59552(17) -0.07098(10) -0.13505(19) 0.0279(5) Uani 1 1 d .
H9 H -0.6551 -0.0709 -0.0805 0.033 Uiso 1 1 calc R
C10 C -0.55600(17) -0.01318(10) -0.18578(19) 0.0270(5) Uani 1 1 d .
C11 C -0.5101(2) -0.25079(11) -0.1508(2) 0.0395(6) Uani 1 1 d .
H11A H -0.4681 -0.2722 -0.0686 0.059 Uiso 1 1 calc R
H11B H -0.4499 -0.2408 -0.2057 0.059 Uiso 1 1 calc R
H11C H -0.5737 -0.2805 -0.1992 0.059 Uiso 1 1 calc R
C12 C -0.6867(2) -0.24542(11) 0.0019(2) 0.0343(5) Uani 1 1 d .
H12 H -0.6542 -0.2858 -0.0230 0.041 Uiso 1 1 calc R
C13 C -0.77505(19) -0.24540(11) 0.0872(2) 0.0333(5) Uani 1 1 d .
C14 C -0.8324(2) -0.29585(12) 0.1384(2) 0.0414(6) Uani 1 1 d .
H14 H -0.8209 -0.3414 0.1223 0.050 Uiso 1 1 calc R
C15 C -0.89769(19) -0.20632(12) 0.2123(2) 0.0351(5) Uani 1 1 d .
C16 C -0.9616(2) -0.15777(13) 0.2825(2) 0.0453(6) Uani 1 1 d .
H16A H -0.9369 -0.1129 0.2631 0.068 Uiso 1 1 calc R
H16B H -0.9388 -0.1657 0.3781 0.068 Uiso 1 1 calc R
H16C H -1.0512 -0.1626 0.2527 0.068 Uiso 1 1 calc R
C17 C -0.55927(19) 0.10820(10) -0.2186(2) 0.0336(5) Uani 1 1 d .
H17A H -0.6317 0.1339 -0.2612 0.050 Uiso 1 1 calc R
H17B H -0.5106 0.0963 -0.2844 0.050 Uiso 1 1 calc R
H17C H -0.5084 0.1347 -0.1484 0.050 Uiso 1 1 calc R
C18 C -0.72585(18) 0.10742(11) -0.0547(2) 0.0318(5) Uani 1 1 d .
H18 H -0.6915 0.1464 -0.0836 0.038 Uiso 1 1 calc R
C19 C -0.82086(18) 0.11281(10) 0.0231(2) 0.0304(5) Uani 1 1 d .
C20 C -0.86995(19) 0.17022(12) 0.0598(2) 0.0383(6) Uani 1 1 d .
H20 H -0.8477 0.2140 0.0414 0.046 Uiso 1 1 calc R
C21 C -0.95886(17) 0.08481(12) 0.1325(2) 0.0334(5) Uani 1 1 d .
C22 C -1.0402(2) 0.04624(13) 0.2016(2) 0.0462(7) Uani 1 1 d .
H22A H -1.0922 0.0765 0.2403 0.069 Uiso 1 1 calc R
H22B H -0.9895 0.0198 0.2719 0.069 Uiso 1 1 calc R
H22C H -1.0927 0.0169 0.1382 0.069 Uiso 1 1 calc R
N1 N -0.46251(15) -0.13076(9) -0.25240(17) 0.0310(4) Uani 1 1 d .
N2 N -0.46972(14) -0.01297(9) -0.26227(17) 0.0293(4) Uani 1 1 d .
N3 N -0.56749(15) -0.18999(9) -0.11947(17) 0.0325(4) Uani 1 1 d .
N4 N -0.65264(14) -0.19028(9) -0.03975(17) 0.0308(4) Uani 1 1 d .
N5 N -0.81785(14) -0.18857(9) 0.13615(17) 0.0328(4) Uani 1 1 d .
H5N H -0.7967 -0.1479 0.1204 0.039 Uiso 1 1 calc R
N6 N -0.90924(17) -0.27154(10) 0.21657(18) 0.0410(5) Uani 1 1 d .
N7 N -0.59923(15) 0.04866(9) -0.16174(17) 0.0297(4) Uani 1 1 d .
N8 N -0.68762(14) 0.05050(9) -0.08483(16) 0.0287(4) Uani 1 1 d .
N9 N -0.87732(14) 0.05958(9) 0.06880(17) 0.0323(4) Uani 1 1 d .
N10 N -0.95766(15) 0.15145(9) 0.12859(17) 0.0376(5) Uani 1 1 d .
H10N H -1.0048 0.1781 0.1640 0.045 Uiso 1 1 calc R
O1 O -0.75978(13) -0.05929(7) -0.86384(16) 0.0437(4) Uani 1 1 d .
H1W H -0.8069 -0.0200 -0.8957 0.050 Uiso 1 1 d .
H2W H -0.6844 -0.0379 -0.8106 0.050 Uiso 1 1 d .

loop_
_atom_site_aniso_label
_atom_site_aniso_U_11
_atom_site_aniso_U_22
_atom_site_aniso_U_33
_atom_site_aniso_U_23
_atom_site_aniso_U_13
_atom_site_aniso_U_12
C1 0.0381(12) 0.0529(17) 0.0404(13) -0.0051(12) 0.0207(10) -0.0035(11)
C2 0.0396(12) 0.0444(16) 0.0451(14) -0.0067(12) 0.0204(10) 0.0039(11)
C3 0.0374(12) 0.0355(14) 0.0355(13) -0.0036(10) 0.0145(9) 0.0006(10)
C4 0.0293(10) 0.0351(13) 0.0278(11) -0.0046(10) 0.0110(8) -0.0008(9)
C5 0.0384(12) 0.0358(14) 0.0375(13) 0.0011(11) 0.0163(10) 0.0021(10)
C6 0.0440(13) 0.0470(16) 0.0379(13) 0.0033(11) 0.0184(10) -0.0045(11)
C7 0.0295(10) 0.0294(13) 0.0281(11) 0.0000(9) 0.0088(8) -0.0013(9)
C8 0.0288(10) 0.0267(12) 0.0289(11) 0.0000(9) 0.0082(8) -0.0028(9)
C9 0.0266(10) 0.0271(12) 0.0323(11) 0.0001(9) 0.0115(8) -0.0007(8)
C10 0.0274(10) 0.0258(12) 0.0289(11) 0.0002(9) 0.0084(8) 0.0007(9)
C11 0.0475(13) 0.0268(13) 0.0500(15) 0.0005(11) 0.0237(11) 0.0056(10)
C12 0.0392(12) 0.0265(13) 0.0403(13) 0.0004(10) 0.0155(10) -0.0035(9)
C13 0.0374(12) 0.0276(13) 0.0359(13) 0.0002(10) 0.0099(9) -0.0058(9)
C14 0.0503(13) 0.0307(14) 0.0475(15) 0.0020(11) 0.0201(11) -0.0074(11)
C15 0.0348(11) 0.0382(15) 0.0343(12) 0.0056(10) 0.0120(9) -0.0027(10)
C16 0.0468(13) 0.0486(16) 0.0465(15) 0.0034(12) 0.0233(11) 0.0022(12)
C17 0.0402(12) 0.0250(12) 0.0400(13) 0.0022(10) 0.0184(10) -0.0025(9)
C18 0.0358(11) 0.0244(12) 0.0375(13) -0.0007(10) 0.0132(9) 0.0017(9)
C19 0.0326(11) 0.0282(13) 0.0309(12) -0.0023(9) 0.0076(9) 0.0033(9)
C20 0.0442(13) 0.0297(13) 0.0445(14) 0.0009(11) 0.0175(10) 0.0080(10)
C21 0.0296(11) 0.0384(14) 0.0327(12) -0.0071(10) 0.0075(9) 0.0014(9)
C22 0.0431(13) 0.0516(17) 0.0497(15) -0.0124(12) 0.0230(11) -0.0081(11)
N1 0.0335(9) 0.0294(11) 0.0339(10) -0.0006(8) 0.0155(8) -0.0006(8)
N2 0.0284(9) 0.0295(11) 0.0331(10) -0.0008(8) 0.0135(7) 0.0009(7)
N3 0.0386(10) 0.0239(10) 0.0401(11) -0.0005(8) 0.0201(8) 0.0010(8)
N4 0.0337(9) 0.0280(11) 0.0341(10) -0.0017(8) 0.0148(8) -0.0029(8)
N5 0.0350(9) 0.0280(11) 0.0379(11) 0.0047(8) 0.0135(8) -0.0033(8)
N6 0.0482(11) 0.0335(12) 0.0453(12) 0.0027(10) 0.0193(9) -0.0080(9)
N7 0.0324(9) 0.0254(10) 0.0359(10) 0.0016(8) 0.0180(7) 0.0002(7)
N8 0.0284(9) 0.0286(10) 0.0319(10) -0.0021(8) 0.0127(7) 0.0003(7)
N9 0.0316(9) 0.0307(11) 0.0368(10) -0.0050(8) 0.0120(7) 0.0013(8)
N10 0.0400(10) 0.0347(12) 0.0406(11) -0.0042(9) 0.0143(8) 0.0127(8)
O1 0.0442(9) 0.0249(9) 0.0624(11) -0.0017(8) 0.0117(8) -0.0027(7)

loop_
_atom_type_symbol
_atom_type_description
_atom_type_scat_dispersion_real
_atom_type_scat_dispersion_imag
_atom_type_scat_source
C C 0.0033 0.0016 'International Tables Vol C Tables 4.2.6.8 and 6.1.1.4'
H H 0.0000 0.0000 'International Tables Vol C Tables 4.2.6.8 and 6.1.1.4'
N N 0.0061 0.0033 'International Tables Vol C Tables 4.2.6.8 and 6.1.1.4'
O O 0.0106 0.0060 'International Tables Vol C Tables 4.2.6.8 and 6.1.1.4'

loop_
_geom_angle_atom_site_label_1
_geom_angle_atom_site_label_2
_geom_angle_atom_site_label_3
_geom_angle
C6 C1 C2 120.0(2)
C6 C1 H1 120.0
C2 C1 H1 120.0
C1 C2 C3 120.3(2)
C1 C2 H2 119.8
C3 C2 H2 119.8
C2 C3 C4 120.2(2)
C2 C3 H3 119.9
C4 C3 H3 119.9
C5 C4 C3 119.06(18)
C5 C4 C7 120.23(19)
C3 C4 C7 120.70(19)
C6 C5 C4 120.3(2)
C6 C5 H5 119.8
C4 C5 H5 119.8
C1 C6 C5 120.1(2)
C1 C6 H6 119.9
C5 C6 H6 119.9
N1 C7 N2 127.02(18)
N1 C7 C4 117.22(18)
N2 C7 C4 115.75(18)
N1 C8 N3 114.67(18)
N1 C8 C9 123.27(19)
N3 C8 C9 122.06(17)
C10 C9 C8 115.69(18)
C10 C9 H9 122.2
C8 C9 H9 122.2
N2 C10 N7 114.37(17)
N2 C10 C9 122.36(18)
N7 C10 C9 123.27(17)
N3 C11 H11A 109.5
N3 C11 H11B 109.5
H11A C11 H11B 109.5
N3 C11 H11C 109.5
H11A C11 H11C 109.5
H11B C11 H11C 109.5
N4 C12 C13 119.2(2)
N4 C12 H12 120.4
C13 C12 H12 120.4
C14 C13 N5 105.11(19)
C14 C13 C12 131.5(2)
N5 C13 C12 123.38(19)
C13 C14 N6 110.6(2)
C13 C14 H14 124.7
N6 C14 H14 124.7
N6 C15 N5 111.31(19)
N6 C15 C16 125.7(2)
N5 C15 C16 123.0(2)
C15 C16 H16A 109.5
C15 C16 H16B 109.5
H16A C16 H16B 109.5
C15 C16 H16C 109.5
H16A C16 H16C 109.5
H16B C16 H16C 109.5
N7 C17 H17A 109.5
N7 C17 H17B 109.5
H17A C17 H17B 109.5
N7 C17 H17C 109.5
H17A C17 H17C 109.5
H17B C17 H17C 109.5
N8 C18 C19 120.80(19)
N8 C18 H18 119.6
C19 C18 H18 119.6
C20 C19 N9 109.61(18)
C20 C19 C18 126.2(2)
N9 C19 C18 124.19(19)
N10 C20 C19 105.8(2)
N10 C20 H20 127.1
C19 C20 H20 127.1
N9 C21 N10 111.06(19)
N9 C21 C22 125.4(2)
N10 C21 C22 123.49(19)
C21 C22 H22A 109.5
C21 C22 H22B 109.5
H22A C22 H22B 109.5
C21 C22 H22C 109.5
H22A C22 H22C 109.5
H22B C22 H22C 109.5
C7 N1 C8 115.37(17)
C7 N2 C10 116.05(17)
N4 N3 C8 116.09(16)
N4 N3 C11 121.03(16)
C8 N3 C11 122.86(16)
C12 N4 N3 119.39(18)
C15 N5 C13 107.89(18)
C15 N5 H5N 126.1
C13 N5 H5N 126.1
C15 N6 C14 105.12(18)
C10 N7 N8 116.12(16)
C10 N7 C17 122.40(16)
N8 N7 C17 121.42(16)
C18 N8 N7 118.02(17)
C21 N9 C19 105.78(18)
C21 N10 C20 107.76(17)
C21 N10 H10N 126.1
C20 N10 H10N 126.1
H1W O1 H2W 99.2

loop_
_geom_bond_atom_site_label_1
_geom_bond_atom_site_label_2
_geom_bond_distance
C1 C6 1.379(3)
C1 C2 1.380(3)
C1 H1 0.9500
C2 C3 1.388(3)
C2 H2 0.9500
C3 C4 1.393(3)
C3 H3 0.9500
C4 C5 1.391(3)
C4 C7 1.500(3)
C5 C6 1.390(3)
C5 H5 0.9500
C6 H6 0.9500
C7 N1 1.332(3)
C7 N2 1.335(3)
C8 N1 1.353(2)
C8 N3 1.387(3)
C8 C9 1.390(3)
C9 C10 1.389(3)
C9 H9 0.9500
C10 N2 1.358(2)
C10 N7 1.380(3)
C11 N3 1.451(3)
C11 H11A 0.9800
C11 H11B 0.9800
C11 H11C 0.9800
C12 N4 1.280(3)
C12 C13 1.444(3)
C12 H12 0.9500
C13 C14 1.364(3)
C13 N5 1.379(3)
C14 N6 1.378(3)
C14 H14 0.9500
C15 N6 1.328(3)
C15 N5 1.346(2)
C15 C16 1.483(3)
C16 H16A 0.9800
C16 H16B 0.9800
C16 H16C 0.9800
C17 N7 1.448(2)
C17 H17A 0.9800
C17 H17B 0.9800
C17 H17C 0.9800
C18 N8 1.287(3)
C18 C19 1.452(3)
C18 H18 0.9500
C19 C20 1.369(3)
C19 N9 1.376(3)
C20 N10 1.369(3)
C20 H20 0.9500
C21 N9 1.323(2)
C21 N10 1.350(3)
C21 C22 1.480(3)
C22 H22A 0.9800
C22 H22B 0.9800
C22 H22C 0.9800
N3 N4 1.372(2)
N5 H5N 0.8800
N7 N8 1.381(2)
N10 H10N 0.8800
O1 H1W 0.9703
O1 H2W 0.9978

loop_
_geom_hbond_atom_site_label_D
_geom_hbond_atom_site_label_H
_geom_hbond_atom_site_label_A
_geom_hbond_distance_DH
_geom_hbond_distance_HA
_geom_hbond_distance_DA
_geom_hbond_angle_DHA
_geom_hbond_site_symmetry_A
N10 H10N N6 0.88 1.99 2.849(2) 166.5 2_355
N5 H5N O1 0.88 1.84 2.694(2) 163.4 1_556
O1 H1W N9 0.97 1.79 2.755(2) 170.2 1_554
O1 H2W N2 1.00 2.00 2.986(2) 168.7 3_454

loop_
_geom_torsion_atom_site_label_1
_geom_torsion_atom_site_label_2
_geom_torsion_atom_site_label_3
_geom_torsion_atom_site_label_4
_geom_torsion
C6 C1 C2 C3 -0.2(4)
C1 C2 C3 C4 -0.9(3)
C2 C3 C4 C5 1.3(3)
C2 C3 C4 C7 -177.42(18)
C3 C4 C5 C6 -0.6(3)
C7 C4 C5 C6 178.18(18)
C2 C1 C6 C5 1.0(4)
C4 C5 C6 C1 -0.6(3)
C5 C4 C7 N1 166.37(19)
C3 C4 C7 N1 -14.9(3)
C5 C4 C7 N2 -14.6(3)
C3 C4 C7 N2 164.16(19)
N1 C8 C9 C10 -3.7(3)
N3 C8 C9 C10 176.15(18)
C8 C9 C10 N2 -0.9(3)
C8 C9 C10 N7 180.00(18)
N4 C12 C13 C14 175.3(2)
N4 C12 C13 N5 -5.7(3)
N5 C13 C14 N6 0.2(3)
C12 C13 C14 N6 179.4(2)
N8 C18 C19 C20 -179.1(2)
N8 C18 C19 N9 -0.6(3)
N9 C19 C20 N10 -0.1(2)
C18 C19 C20 N10 178.58(19)
N2 C7 N1 C8 -1.1(3)
C4 C7 N1 C8 177.87(16)
N3 C8 N1 C7 -175.23(17)
C9 C8 N1 C7 4.7(3)
N1 C7 N2 C10 -3.2(3)
C4 C7 N2 C10 177.86(15)
N7 C10 N2 C7 -176.72(17)
C9 C10 N2 C7 4.1(3)
N1 C8 N3 N4 -177.01(16)
C9 C8 N3 N4 3.1(3)
N1 C8 N3 C11 1.8(3)
C9 C8 N3 C11 -178.12(19)
C13 C12 N4 N3 179.18(17)
C8 N3 N4 C12 175.12(18)
C11 N3 N4 C12 -3.7(3)
N6 C15 N5 C13 0.3(2)
C16 C15 N5 C13 179.51(19)
C14 C13 N5 C15 -0.3(2)
C12 C13 N5 C15 -179.54(19)
N5 C15 N6 C14 -0.1(2)
C16 C15 N6 C14 -179.3(2)
C13 C14 N6 C15 -0.1(3)
N2 C10 N7 N8 179.68(15)
C9 C10 N7 N8 -1.2(3)
N2 C10 N7 C17 2.5(3)
C9 C10 N7 C17 -178.29(18)
C19 C18 N8 N7 178.44(17)
C10 N7 N8 C18 176.63(18)
C17 N7 N8 C18 -6.2(3)
N10 C21 N9 C19 0.5(2)
C22 C21 N9 C19 -178.55(19)
C20 C19 N9 C21 -0.2(2)
C18 C19 N9 C21 -178.93(19)
N9 C21 N10 C20 -0.5(2)
C22 C21 N10 C20 178.49(19)
C19 C20 N10 C21 0.4(2)
